data_7021734
loop_
_publ_author_name
'Hohloch, Stephan'
'Frey, Wolfgang'
'Su, Cheng-Yong'
'Sarkar, Biprajit'

_publ_section_title
;
 Abnormal carbenes derived from the 1,5-cycloaddition product between
 azides and alkynes: structural characterization of Pd(ii) complexes and
 their catalytic properties.
;
_journal_issue 32
_journal_name_full 'Dalton transactions (Cambridge, England : 2003)'
_journal_page_first 11355
_journal_page_last 11358
_journal_paper_doi 10.1039/c3dt51083b
_journal_volume 42
_journal_year 2013
_chemical_formula_sum 'C36 H38 Cl2 N6 Pd'
_chemical_formula_weight 732.02
_chemical_name_systematic
;
?
;
_space_group_IT_number 14
_symmetry_cell_setting monoclinic
_symmetry_space_group_name_Hall '-P 2ybc'
_symmetry_space_group_name_H-M 'P 1 21/c 1'
_atom_sites_solution_hydrogens geom
_atom_sites_solution_primary direct
_atom_sites_solution_secondary difmap
_audit_creation_method SHELXL-97
_cell_angle_alpha 90.00
_cell_angle_beta 113.010(2)
_cell_angle_gamma 90.00
_cell_formula_units_Z 8
_cell_length_a 24.7893(14)
_cell_length_b 15.1436(9)
_cell_length_c 19.3799(11)
_cell_measurement_temperature 100(2)
_cell_volume 6696.4(7)
_computing_structure_refinement 'SHELXL-97 (Sheldrick, 1997)'
_computing_structure_solution 'SHELXS-97 (Sheldrick, 1990)'
_diffrn_ambient_temperature 100(2)
_diffrn_measured_fraction_theta_full 0.928
_diffrn_measured_fraction_theta_max 0.928
_diffrn_measurement_device_type KappaCCD
_diffrn_radiation_monochromator graphite
_diffrn_radiation_source 'fine-focus sealed tube'
_diffrn_radiation_type CuK\a
_diffrn_radiation_wavelength 1.54178
_diffrn_reflns_av_R_equivalents 0.0356
_diffrn_reflns_av_sigmaI/netI 0.0894
_diffrn_reflns_limit_h_max 27
_diffrn_reflns_limit_h_min -29
_diffrn_reflns_limit_k_max 17
_diffrn_reflns_limit_k_min -18
_diffrn_reflns_limit_l_max 23
_diffrn_reflns_limit_l_min -22
_diffrn_reflns_number 38116
_diffrn_reflns_theta_full 66.54
_diffrn_reflns_theta_max 66.54
_diffrn_reflns_theta_min 1.94
_exptl_absorpt_coefficient_mu 6.210
_exptl_absorpt_correction_T_max 0.5756
_exptl_absorpt_correction_T_min 0.3698
_exptl_absorpt_correction_type multi-scan
_exptl_crystal_density_diffrn 1.452
_exptl_crystal_density_method 'not measured'
_exptl_crystal_F_000 3008
_exptl_crystal_size_max 0.20
_exptl_crystal_size_mid 0.12
_exptl_crystal_size_min 0.10
_refine_diff_density_max 3.104
_refine_diff_density_min -0.698
_refine_diff_density_rms 0.201
_refine_ls_extinction_method none
_refine_ls_goodness_of_fit_ref 1.073
_refine_ls_hydrogen_treatment constr
_refine_ls_matrix_type full
_refine_ls_number_parameters 822
_refine_ls_number_reflns 10976
_refine_ls_number_restraints 815
_refine_ls_restrained_S_all 1.050
_refine_ls_R_factor_all 0.0942
_refine_ls_R_factor_gt 0.0877
_refine_ls_shift/su_max 0.077
_refine_ls_shift/su_mean 0.010
_refine_ls_structure_factor_coef Fsqd
_refine_ls_weighting_details 'calc w=1/[\s^2^(Fo^2^)+(0.1000P)^2^+52.7814P] where P=(Fo^2^+2Fc^2^)/3'
_refine_ls_weighting_scheme calc
_refine_ls_wR_factor_gt 0.2283
_refine_ls_wR_factor_ref 0.2356
_reflns_number_gt 9820
_reflns_number_total 10976
_reflns_threshold_expression >2sigma(I)
_cod_data_source_file c3dt51083b.txt
_cod_data_source_block pd
_cod_depositor_comments
;
The following automatic conversions were performed:

'_symmetry_cell_setting' value 'Monoclinic' changed to 'monoclinic'
according to /home/saulius/struct/CIF-dictionaries/cif_core.dic
dictionary named 'cif_core.dic' version 2.4.2 from 2011-04-26.

Automatic conversion script
Id: cif_fix_values 1891 2012-01-12 08:04:46Z andrius 
;
_cod_original_sg_symbol_H-M P2(1)/c
_cod_database_code 7021734

loop_
_symmetry_equiv_pos_as_xyz
'x, y, z'
'-x, y+1/2, -z+1/2'
'-x, -y, -z'
'x, -y-1/2, z-1/2'

loop_
_atom_site_label
_atom_site_type_symbol
_atom_site_fract_x
_atom_site_fract_y
_atom_site_fract_z
_atom_site_U_iso_or_equiv
_atom_site_adp_type
_atom_site_occupancy
_atom_site_symmetry_multiplicity
_atom_site_calc_flag
_atom_site_refinement_flags
_atom_site_disorder_assembly
_atom_site_disorder_group
Pd1 Pd 0.37113(3) 0.75509(7) 0.22088(4) 0.0226(2) Uani 1 1 d U . .
Cl1 Cl 0.46224(10) 0.75088(13) 0.32066(14) 0.0187(5) Uani 1 1 d U . .
Cl2 Cl 0.27792(11) 0.75591(19) 0.12119(15) 0.0315(7) Uani 1 1 d U . .
Pd2 Pd 0.13016(8) 0.2393(3) 0.34755(9) 0.0176(4) Uani 0.883(17) 1 d PU A 1
Cl3 Cl 0.03994(11) 0.25029(14) 0.35768(15) 0.0215(5) Uani 1 1 d U A 1
Cl4 Cl 0.22098(12) 0.23917(17) 0.33929(15) 0.0295(6) Uani 1 1 d U A 1
Pd2' Pd 0.1274(5) 0.275(3) 0.3458(6) 0.022(4) Uani 0.117(17) 1 d PU A 2
N1 N 0.2981(4) 0.7688(7) 0.3845(6) 0.042(2) Uani 1 1 d U . .
N2 N 0.3028(4) 0.8615(7) 0.3751(6) 0.050(2) Uani 1 1 d U . .
N3 N 0.3229(4) 0.8667(6) 0.3221(5) 0.0351(18) Uani 1 1 d U . .
N4 N 0.4430(4) 0.7237(7) 0.0585(5) 0.0389(19) Uani 1 1 d U . .
N5 N 0.4331(4) 0.6393(6) 0.0719(6) 0.042(2) Uani 1 1 d U . .
N6 N 0.4134(4) 0.6431(6) 0.1247(5) 0.0408(19) Uani 1 1 d U . .
N7 N 0.0581(4) 0.2743(7) 0.1123(6) 0.0382(19) Uani 1 1 d U . .
N8 N 0.0687(4) 0.3633(6) 0.1391(6) 0.046(2) Uani 1 1 d U . .
N9 N 0.0875(4) 0.3556(6) 0.2089(5) 0.0381(18) Uani 1 1 d U A .
N10 N 0.2006(4) 0.2171(7) 0.5819(5) 0.0380(18) Uani 1 1 d U . .
N11 N 0.1939(4) 0.1282(6) 0.5663(5) 0.043(2) Uani 1 1 d U . .
N12 N 0.1764(4) 0.1280(6) 0.4966(5) 0.0333(17) Uani 1 1 d U A .
C1 C 0.3338(4) 0.7847(8) 0.2946(6) 0.035(2) Uani 1 1 d U . .
C2 C 0.3183(5) 0.7315(8) 0.3386(7) 0.038(2) Uani 1 1 d U . .
C3 C 0.3214(4) 0.6293(7) 0.3344(7) 0.036(2) Uani 1 1 d U . .
C4 C 0.3447(5) 0.5815(8) 0.4033(7) 0.043(2) Uani 1 1 d U . .
H4A H 0.3576 0.6120 0.4498 0.052 Uiso 1 1 calc R . .
C5 C 0.3486(6) 0.4870(8) 0.4018(8) 0.053(3) Uani 1 1 d U . .
H5A H 0.3647 0.4535 0.4467 0.064 Uiso 1 1 calc R . .
C6 C 0.3281(6) 0.4473(9) 0.3325(8) 0.059(3) Uani 1 1 d U . .
H6A H 0.3303 0.3848 0.3300 0.071 Uiso 1 1 calc R . .
C7 C 0.3043(7) 0.4947(9) 0.2659(9) 0.061(3) Uani 1 1 d U . .
H7A H 0.2898 0.4660 0.2185 0.073 Uiso 1 1 calc R . .
C8 C 0.3028(6) 0.5854(8) 0.2720(7) 0.048(2) Uani 1 1 d U . .
H8A H 0.2868 0.6184 0.2268 0.058 Uiso 1 1 calc R . .
C9 C 0.2683(5) 0.7482(7) 0.4314(7) 0.031(2) Uani 1 1 d U . .
H9A H 0.2806 0.7901 0.4740 0.037 Uiso 1 1 calc R . .
H9B H 0.2796 0.6881 0.4520 0.037 Uiso 1 1 calc R . .
C10 C 0.2043(5) 0.7524(5) 0.3915(7) 0.0227(19) Uani 1 1 d U . .
C11 C 0.1693(5) 0.7780(8) 0.4283(7) 0.038(2) Uani 1 1 d U . .
H11A H 0.1875 0.7944 0.4795 0.046 Uiso 1 1 calc R . .
C12 C 0.1083(5) 0.7809(8) 0.3938(7) 0.040(2) Uani 1 1 d U . .
H12A H 0.0858 0.7977 0.4218 0.048 Uiso 1 1 calc R . .
C13 C 0.0806(5) 0.7594(7) 0.3186(8) 0.037(2) Uani 1 1 d U . .
H13A H 0.0390 0.7583 0.2952 0.044 Uiso 1 1 calc R . .
C14 C 0.1140(6) 0.7395(8) 0.2784(10) 0.041(3) Uani 1 1 d U . .
H14A H 0.0957 0.7280 0.2261 0.050 Uiso 1 1 calc R . .
C15 C 0.1725(5) 0.7363(8) 0.3132(8) 0.035(2) Uani 1 1 d U . .
H15A H 0.1944 0.7225 0.2838 0.042 Uiso 1 1 calc R . .
C16 C 0.3312(5) 0.9585(9) 0.2962(7) 0.047(3) Uani 1 1 d U . .
H16A H 0.3265 1.0011 0.3329 0.057 Uiso 1 1 calc R . .
C17 C 0.2875(7) 0.9785(10) 0.2264(10) 0.074(4) Uani 1 1 d U . .
H17A H 0.2489 0.9711 0.2286 0.111 Uiso 1 1 calc R . .
H17B H 0.2909 0.9388 0.1884 0.111 Uiso 1 1 calc R . .
H17C H 0.2920 1.0398 0.2133 0.111 Uiso 1 1 calc R . .
C18 C 0.3945(6) 0.9685(8) 0.3018(8) 0.057(3) Uani 1 1 d U . .
H18A H 0.4000 1.0278 0.2854 0.085 Uiso 1 1 calc R . .
H18B H 0.4021 0.9244 0.2696 0.085 Uiso 1 1 calc R . .
H18C H 0.4218 0.9595 0.3538 0.085 Uiso 1 1 calc R . .
C19 C 0.4073(5) 0.7324(8) 0.1466(6) 0.034(2) Uani 1 1 d U . .
C20 C 0.4285(5) 0.7798(8) 0.1041(6) 0.035(2) Uani 1 1 d U . .
C21 C 0.4347(6) 0.8751(8) 0.1021(8) 0.049(3) Uani 1 1 d U . .
C22 C 0.4879(5) 0.9142(8) 0.1121(7) 0.045(2) Uani 1 1 d U . .
H22A H 0.5201 0.8780 0.1151 0.055 Uiso 1 1 calc R . .
C23 C 0.4951(6) 1.0076(9) 0.1180(8) 0.056(3) Uani 1 1 d U . .
H23A H 0.5311 1.0339 0.1224 0.067 Uiso 1 1 calc R . .
C24 C 0.4490(7) 1.0595(9) 0.1173(8) 0.061(3) Uani 1 1 d U . .
H24A H 0.4531 1.1219 0.1208 0.073 Uiso 1 1 calc R . .
C25 C 0.3963(7) 1.0201(9) 0.1115(9) 0.061(3) Uani 1 1 d U . .
H25A H 0.3647 1.0561 0.1108 0.073 Uiso 1 1 calc R . .
C26 C 0.3897(6) 0.9291(8) 0.1065(9) 0.058(3) Uani 1 1 d U . .
H26A H 0.3547 0.9030 0.1062 0.069 Uiso 1 1 calc R . .
C27 C 0.4602(5) 0.7446(7) -0.0068(7) 0.032(2) Uani 1 1 d U . .
H27A H 0.4327 0.7154 -0.0528 0.038 Uiso 1 1 calc R . .
H27B H 0.4581 0.8091 -0.0156 0.038 Uiso 1 1 calc R . .
C28 C 0.5219(4) 0.7120(8) 0.0110(6) 0.0318(19) Uani 1 1 d U . .
C29 C 0.5356(5) 0.6209(8) 0.0143(6) 0.041(2) Uani 1 1 d U . .
H29A H 0.5055 0.5785 0.0060 0.049 Uiso 1 1 calc R . .
C30 C 0.5922(5) 0.5928(8) 0.0295(7) 0.046(2) Uani 1 1 d U . .
H30A H 0.6010 0.5315 0.0324 0.055 Uiso 1 1 calc R . .
C31 C 0.6366(5) 0.6559(8) 0.0407(6) 0.043(2) Uani 1 1 d U . .
H31A H 0.6754 0.6359 0.0519 0.051 Uiso 1 1 calc R . .
C32 C 0.6256(6) 0.7475(7) 0.0359(7) 0.031(2) Uani 1 1 d U . .
H32A H 0.6550 0.7905 0.0420 0.037 Uiso 1 1 calc R . .
C33 C 0.5681(4) 0.7687(8) 0.0215(6) 0.033(2) Uani 1 1 d U . .
H33A H 0.5591 0.8300 0.0184 0.039 Uiso 1 1 calc R . .
C34 C 0.3987(5) 0.5618(8) 0.1525(7) 0.045(2) Uani 1 1 d U . .
H34A H 0.3931 0.5767 0.1996 0.054 Uiso 1 1 calc R . .
C35 C 0.3427(6) 0.5249(9) 0.0995(8) 0.055(3) Uani 1 1 d U . .
H35A H 0.3117 0.5693 0.0888 0.082 Uiso 1 1 calc R . .
H35B H 0.3325 0.4726 0.1218 0.082 Uiso 1 1 calc R . .
H35C H 0.3466 0.5083 0.0528 0.082 Uiso 1 1 calc R . .
C36 C 0.4491(6) 0.4967(8) 0.1737(8) 0.052(3) Uani 1 1 d U . .
H36A H 0.4848 0.5244 0.2095 0.078 Uiso 1 1 calc R . .
H36B H 0.4553 0.4793 0.1286 0.078 Uiso 1 1 calc R . .
H36C H 0.4397 0.4443 0.1966 0.078 Uiso 1 1 calc R . .
C37 C 0.0933(6) 0.2683(8) 0.2375(7) 0.037(2) Uani 1 1 d U . .
C38 C 0.0723(5) 0.2232(8) 0.1726(7) 0.0368(19) Uani 1 1 d U A .
C39 C 0.0653(5) 0.1261(8) 0.1650(8) 0.045(2) Uani 1 1 d U . .
C40 C 0.0098(6) 0.0867(8) 0.1199(7) 0.049(2) Uani 1 1 d U A .
H40A H -0.0220 0.1232 0.0902 0.059 Uiso 1 1 calc R . .
C41 C 0.0025(7) -0.0040(8) 0.1196(8) 0.055(3) Uani 1 1 d U . .
H41A H -0.0337 -0.0298 0.0881 0.066 Uiso 1 1 calc R A .
C42 C 0.0485(6) -0.0578(8) 0.1659(8) 0.057(3) Uani 1 1 d U A .
H42A H 0.0428 -0.1197 0.1677 0.069 Uiso 1 1 calc R . .
C43 C 0.1017(7) -0.0205(8) 0.2086(8) 0.057(3) Uani 1 1 d U . .
H43A H 0.1335 -0.0575 0.2376 0.069 Uiso 1 1 calc R A .
C44 C 0.1101(6) 0.0717(7) 0.2102(7) 0.046(2) Uani 1 1 d U A .
H44A H 0.1464 0.0965 0.2423 0.056 Uiso 1 1 calc R . .
C45 C 0.0392(6) 0.2587(8) 0.0324(8) 0.038(3) Uani 1 1 d U . .
H45A H 0.0421 0.1947 0.0240 0.045 Uiso 1 1 calc R . .
H45B H 0.0663 0.2897 0.0142 0.045 Uiso 1 1 calc R . .
C46 C -0.0239(5) 0.2893(8) -0.0145(6) 0.039(2) Uani 1 1 d U . .
C47 C -0.0632(6) 0.2300(8) -0.0454(8) 0.043(2) Uani 1 1 d U . .
H47A H -0.0525 0.1694 -0.0383 0.052 Uiso 1 1 calc R . .
C48 C -0.1213(6) 0.2525(8) -0.0889(8) 0.035(2) Uani 1 1 d U . .
H48A H -0.1495 0.2078 -0.1119 0.042 Uiso 1 1 calc R . .
C49 C -0.1381(5) 0.3447(9) -0.0989(7) 0.048(3) Uani 1 1 d U . .
H49A H -0.1773 0.3623 -0.1273 0.058 Uiso 1 1 calc R . .
C50 C -0.0938(5) 0.4065(8) -0.0647(7) 0.046(2) Uani 1 1 d U . .
H50A H -0.1030 0.4677 -0.0700 0.056 Uiso 1 1 calc R . .
C51 C -0.0376(5) 0.3804(8) -0.0237(7) 0.044(2) Uani 1 1 d U . .
H51A H -0.0078 0.4233 -0.0015 0.053 Uiso 1 1 calc R . .
C52 C 0.1036(6) 0.4399(8) 0.2568(8) 0.054(3) Uani 1 1 d U . .
H52A H 0.1087 0.4238 0.3091 0.065 Uiso 1 1 calc R A .
C53 C 0.1613(6) 0.4731(8) 0.2588(8) 0.058(3) Uani 1 1 d U A .
H53A H 0.1720 0.5273 0.2887 0.087 Uiso 1 1 calc R . .
H53B H 0.1579 0.4855 0.2076 0.087 Uiso 1 1 calc R . .
H53C H 0.1915 0.4282 0.2814 0.087 Uiso 1 1 calc R . .
C54 C 0.0536(6) 0.5031(8) 0.2267(7) 0.052(3) Uani 1 1 d U A .
H54A H 0.0633 0.5575 0.2565 0.078 Uiso 1 1 calc R . .
H54B H 0.0184 0.4764 0.2294 0.078 Uiso 1 1 calc R . .
H54C H 0.0462 0.5170 0.1743 0.078 Uiso 1 1 calc R . .
C55 C 0.1670(4) 0.2068(7) 0.4593(6) 0.0303(18) Uani 1 1 d U . .
C56 C 0.1848(5) 0.2624(7) 0.5179(6) 0.0273(19) Uani 1 1 d U A .
C57 C 0.1835(5) 0.3643(7) 0.5130(7) 0.036(2) Uani 1 1 d U . .
C58 C 0.2112(6) 0.4059(8) 0.4748(8) 0.057(3) Uani 1 1 d U A .
H58A H 0.2308 0.3721 0.4503 0.068 Uiso 1 1 calc R . .
C59 C 0.2116(8) 0.4981(9) 0.4707(9) 0.070(3) Uani 1 1 d U . .
H59A H 0.2305 0.5268 0.4426 0.084 Uiso 1 1 calc R A .
C60 C 0.1840(8) 0.5475(10) 0.5083(9) 0.075(3) Uani 1 1 d U A .
H60A H 0.1823 0.6100 0.5042 0.090 Uiso 1 1 calc R . .
C61 C 0.1591(7) 0.5046(8) 0.5515(8) 0.059(3) Uani 1 1 d U . .
H61A H 0.1413 0.5372 0.5789 0.071 Uiso 1 1 calc R A .
C62 C 0.1604(6) 0.4094(9) 0.5542(8) 0.058(3) Uani 1 1 d U A .
H62A H 0.1450 0.3789 0.5853 0.070 Uiso 1 1 calc R . .
C63 C 0.2313(6) 0.2438(8) 0.6604(7) 0.038(2) Uani 1 1 d U . .
H63A H 0.2220 0.2011 0.6929 0.046 Uiso 1 1 calc R . .
H63B H 0.2166 0.3024 0.6677 0.046 Uiso 1 1 calc R . .
C64 C 0.2983(5) 0.2486(7) 0.6849(7) 0.026(2) Uani 1 1 d U . .
C65 C 0.3242(5) 0.2283(8) 0.6375(7) 0.037(2) Uani 1 1 d U . .
H65A H 0.3016 0.2087 0.5879 0.044 Uiso 1 1 calc R . .
C66 C 0.3861(6) 0.2368(8) 0.6632(9) 0.036(3) Uani 1 1 d U . .
H66A H 0.4049 0.2276 0.6294 0.043 Uiso 1 1 calc R . .
C67 C 0.4182(6) 0.2579(8) 0.7348(7) 0.038(3) Uani 1 1 d U . .
H67A H 0.4597 0.2553 0.7535 0.045 Uiso 1 1 calc R . .
C68 C 0.3901(5) 0.2841(9) 0.7827(7) 0.046(3) Uani 1 1 d U . .
H68A H 0.4122 0.3074 0.8311 0.056 Uiso 1 1 calc R . .
C69 C 0.3289(5) 0.2749(10) 0.7574(7) 0.044(3) Uani 1 1 d U . .
H69A H 0.3093 0.2866 0.7898 0.053 Uiso 1 1 calc R . .
C70 C 0.1641(5) 0.0362(8) 0.4588(7) 0.045(2) Uani 1 1 d U . .
H70A H 0.1708 -0.0088 0.4991 0.054 Uiso 1 1 calc R A .
C71 C 0.2067(6) 0.0176(8) 0.4229(8) 0.053(3) Uani 1 1 d U A .
H71A H 0.2468 0.0243 0.4602 0.080 Uiso 1 1 calc R . .
H71B H 0.2000 0.0593 0.3817 0.080 Uiso 1 1 calc R . .
H71C H 0.2009 -0.0428 0.4033 0.080 Uiso 1 1 calc R . .
C72 C 0.0996(6) 0.0276(9) 0.4025(8) 0.054(3) Uani 1 1 d U A .
H72A H 0.0931 -0.0314 0.3800 0.082 Uiso 1 1 calc R . .
H72B H 0.0914 0.0723 0.3631 0.082 Uiso 1 1 calc R . .
H72C H 0.0734 0.0366 0.4289 0.082 Uiso 1 1 calc R . .

loop_
_atom_site_aniso_label
_atom_site_aniso_U_11
_atom_site_aniso_U_22
_atom_site_aniso_U_33
_atom_site_aniso_U_23
_atom_site_aniso_U_13
_atom_site_aniso_U_12
Pd1 0.0124(4) 0.0421(5) 0.0158(5) -0.0003(3) 0.0083(4) -0.0004(2)
Cl1 0.0059(10) 0.0415(13) 0.0073(11) -0.0018(7) 0.0010(10) 0.0020(7)
Cl2 0.0072(11) 0.0714(19) 0.0119(13) -0.0022(9) -0.0006(10) -0.0009(9)
Pd2 0.0171(5) 0.0228(12) 0.0138(5) 0.0030(5) 0.0068(4) 0.0019(5)
Cl3 0.0116(11) 0.0438(14) 0.0118(12) 0.0042(8) 0.0075(11) 0.0031(7)
Cl4 0.0197(12) 0.0526(14) 0.0194(14) 0.0058(9) 0.0112(12) -0.0007(9)
Pd2' 0.022(3) 0.039(10) 0.004(3) 0.004(4) 0.006(2) 0.009(5)
N1 0.027(4) 0.070(5) 0.033(5) -0.002(4) 0.016(4) 0.005(4)
N2 0.046(5) 0.059(5) 0.051(5) -0.005(4) 0.027(4) -0.002(4)
N3 0.027(4) 0.041(4) 0.041(4) -0.007(3) 0.017(3) 0.004(3)
N4 0.040(5) 0.064(5) 0.024(4) -0.001(4) 0.025(4) 0.003(4)
N5 0.039(4) 0.044(4) 0.052(5) -0.017(4) 0.026(4) -0.005(4)
N6 0.040(4) 0.046(4) 0.041(4) -0.002(4) 0.021(4) -0.004(4)
N7 0.024(4) 0.058(5) 0.035(4) 0.001(4) 0.014(4) -0.005(4)
N8 0.045(5) 0.031(4) 0.051(5) 0.011(4) 0.008(4) -0.002(4)
N9 0.052(5) 0.034(4) 0.038(4) 0.004(3) 0.028(4) 0.001(3)
N10 0.034(4) 0.052(4) 0.029(4) -0.001(4) 0.014(3) -0.003(4)
N11 0.048(5) 0.041(4) 0.042(4) 0.003(4) 0.020(4) 0.009(4)
N12 0.035(4) 0.031(4) 0.042(4) 0.012(3) 0.024(3) 0.007(3)
C1 0.025(4) 0.043(5) 0.038(5) 0.004(4) 0.013(4) 0.007(4)
C2 0.023(5) 0.068(5) 0.029(5) -0.006(4) 0.017(4) 0.003(4)
C3 0.022(4) 0.036(4) 0.044(5) 0.001(4) 0.008(4) -0.004(4)
C4 0.039(5) 0.046(5) 0.046(5) -0.003(4) 0.019(4) 0.009(4)
C5 0.049(6) 0.042(5) 0.071(6) 0.000(5) 0.025(5) 0.001(5)
C6 0.070(7) 0.042(5) 0.075(7) -0.007(5) 0.040(6) -0.008(5)
C7 0.076(7) 0.048(6) 0.070(6) -0.013(5) 0.039(6) -0.012(6)
C8 0.058(6) 0.048(5) 0.054(6) 0.000(4) 0.037(5) -0.006(5)
C9 0.026(5) 0.042(5) 0.028(6) 0.003(4) 0.014(4) 0.004(4)
C10 0.026(4) 0.016(4) 0.030(5) 0.000(3) 0.015(4) -0.002(3)
C11 0.036(5) 0.037(5) 0.044(5) 0.009(5) 0.019(4) 0.004(4)
C12 0.038(5) 0.054(6) 0.041(5) 0.006(5) 0.029(5) 0.009(5)
C13 0.022(5) 0.044(5) 0.050(6) 0.005(5) 0.020(5) -0.004(4)
C14 0.030(5) 0.056(6) 0.043(6) -0.009(5) 0.020(5) -0.003(4)
C15 0.023(5) 0.054(6) 0.034(5) -0.004(4) 0.017(4) -0.003(4)
C16 0.053(6) 0.045(5) 0.053(6) -0.001(5) 0.031(5) 0.004(5)
C17 0.064(8) 0.051(8) 0.104(11) 0.021(8) 0.028(7) 0.013(7)
C18 0.067(7) 0.041(7) 0.073(8) -0.012(6) 0.039(7) -0.022(6)
C19 0.018(4) 0.065(5) 0.025(5) -0.005(4) 0.014(4) -0.003(4)
C20 0.034(5) 0.053(4) 0.029(4) -0.004(4) 0.022(4) -0.001(4)
C21 0.048(5) 0.037(4) 0.060(6) 0.017(5) 0.018(5) 0.010(4)
C22 0.053(5) 0.042(5) 0.055(6) 0.003(5) 0.035(5) -0.003(4)
C23 0.070(6) 0.044(6) 0.066(7) 0.001(5) 0.041(6) -0.008(5)
C24 0.078(7) 0.045(6) 0.066(7) -0.001(6) 0.036(6) -0.002(5)
C25 0.075(7) 0.045(5) 0.077(7) 0.004(6) 0.046(6) 0.009(5)
C26 0.053(6) 0.043(5) 0.086(7) 0.017(6) 0.037(6) 0.004(5)
C27 0.020(5) 0.067(6) 0.013(5) 0.001(4) 0.013(4) 0.008(4)
C28 0.025(4) 0.052(5) 0.022(4) -0.003(4) 0.013(3) -0.001(4)
C29 0.040(5) 0.044(5) 0.042(5) -0.006(4) 0.018(4) 0.002(4)
C30 0.046(5) 0.045(5) 0.049(6) -0.002(5) 0.021(5) 0.004(4)
C31 0.033(5) 0.057(5) 0.041(5) -0.002(5) 0.017(4) 0.008(4)
C32 0.021(5) 0.050(5) 0.024(6) 0.001(4) 0.012(5) 0.005(4)
C33 0.014(4) 0.066(6) 0.022(5) -0.004(4) 0.012(4) -0.002(4)
C34 0.045(5) 0.038(5) 0.058(6) -0.007(5) 0.028(5) -0.004(4)
C35 0.057(6) 0.051(7) 0.070(8) -0.012(6) 0.039(6) -0.012(6)
C36 0.058(7) 0.035(6) 0.069(8) -0.008(6) 0.032(6) -0.011(5)
C37 0.039(5) 0.049(5) 0.033(4) 0.006(4) 0.023(4) -0.002(4)
C38 0.028(4) 0.051(4) 0.038(4) 0.005(4) 0.020(4) 0.006(4)
C39 0.038(5) 0.037(4) 0.066(6) -0.001(4) 0.027(5) 0.006(4)
C40 0.062(6) 0.039(5) 0.054(6) -0.003(5) 0.031(5) -0.003(5)
C41 0.075(6) 0.038(5) 0.057(6) -0.009(5) 0.031(5) -0.009(5)
C42 0.081(7) 0.035(5) 0.065(7) -0.004(5) 0.038(6) -0.001(5)
C43 0.083(7) 0.030(5) 0.059(7) 0.003(5) 0.029(6) 0.011(5)
C44 0.057(6) 0.030(5) 0.060(6) -0.001(4) 0.031(5) 0.005(4)
C45 0.030(5) 0.053(6) 0.038(5) -0.001(4) 0.023(5) 0.004(4)
C46 0.047(5) 0.047(5) 0.033(5) 0.005(4) 0.028(4) 0.012(4)
C47 0.056(6) 0.042(5) 0.037(6) 0.001(5) 0.024(5) 0.008(4)
C48 0.037(5) 0.052(5) 0.019(6) 0.001(4) 0.014(5) -0.004(4)
C49 0.046(5) 0.059(6) 0.044(6) 0.011(5) 0.021(5) 0.006(4)
C50 0.050(5) 0.046(5) 0.049(6) 0.011(5) 0.027(5) 0.007(4)
C51 0.047(5) 0.045(5) 0.043(6) 0.014(4) 0.022(4) 0.003(4)
C52 0.065(6) 0.039(5) 0.058(6) -0.002(5) 0.024(6) -0.007(5)
C53 0.069(7) 0.037(6) 0.066(8) 0.006(6) 0.023(7) -0.014(6)
C54 0.072(7) 0.034(5) 0.053(7) -0.005(5) 0.027(6) 0.002(5)
C55 0.025(4) 0.030(4) 0.035(4) 0.006(4) 0.012(4) 0.001(4)
C56 0.020(4) 0.053(4) 0.013(4) -0.003(3) 0.011(4) 0.000(4)
C57 0.035(5) 0.031(4) 0.048(5) -0.013(4) 0.023(4) -0.014(4)
C58 0.077(7) 0.041(5) 0.060(7) -0.011(5) 0.035(6) -0.020(5)
C59 0.102(8) 0.042(6) 0.077(8) -0.012(5) 0.047(6) -0.032(6)
C60 0.103(9) 0.052(6) 0.078(8) -0.017(6) 0.045(7) -0.022(6)
C61 0.087(8) 0.038(5) 0.061(7) -0.015(5) 0.037(6) -0.009(5)
C62 0.074(7) 0.047(5) 0.057(7) -0.020(5) 0.029(6) -0.020(5)
C63 0.037(5) 0.067(6) 0.020(5) 0.005(4) 0.021(5) -0.003(4)
C64 0.025(4) 0.042(5) 0.018(5) 0.000(3) 0.016(4) -0.006(4)
C65 0.027(5) 0.058(6) 0.026(5) -0.011(5) 0.013(4) -0.010(5)
C66 0.025(5) 0.059(7) 0.029(5) -0.002(4) 0.016(5) -0.004(4)
C67 0.025(5) 0.064(7) 0.021(5) 0.004(4) 0.005(4) -0.006(4)
C68 0.035(5) 0.065(7) 0.033(5) -0.005(5) 0.007(4) -0.003(5)
C69 0.036(5) 0.078(7) 0.022(5) -0.003(5) 0.017(4) -0.005(5)
C70 0.054(6) 0.039(5) 0.048(6) 0.002(4) 0.025(5) -0.001(5)
C71 0.062(7) 0.040(6) 0.064(8) -0.001(6) 0.030(7) 0.002(6)
C72 0.059(6) 0.046(7) 0.059(8) -0.002(6) 0.024(6) -0.005(6)

loop_
_atom_type_symbol
_atom_type_description
_atom_type_scat_dispersion_real
_atom_type_scat_dispersion_imag
_atom_type_scat_source
C C 0.0181 0.0091 'International Tables Vol C Tables 4.2.6.8 and 6.1.1.4'
H H 0.0000 0.0000 'International Tables Vol C Tables 4.2.6.8 and 6.1.1.4'
Cl Cl 0.3639 0.7018 'International Tables Vol C Tables 4.2.6.8 and 6.1.1.4'
N N 0.0311 0.0180 'International Tables Vol C Tables 4.2.6.8 and 6.1.1.4'
Pd Pd 0.1215 3.9337 'International Tables Vol C Tables 4.2.6.8 and 6.1.1.4'

loop_
_geom_angle_atom_site_label_1
_geom_angle_atom_site_label_2
_geom_angle_atom_site_label_3
_geom_angle
C19 Pd1 C1 177.1(5)
C19 Pd1 Cl1 91.7(3)
C1 Pd1 Cl1 89.0(3)
C19 Pd1 Cl2 89.0(3)
C1 Pd1 Cl2 90.3(3)
Cl1 Pd1 Cl2 178.39(9)
C37 Pd2 C55 178.7(5)
C37 Pd2 Cl4 88.7(3)
C55 Pd2 Cl4 91.7(3)
C37 Pd2 Cl3 91.2(4)
C55 Pd2 Cl3 88.5(3)
Cl4 Pd2 Cl3 175.8(2)
C37 Pd2' C55 150(2)
C2 N1 C9 141.1(11)
C2 N1 N2 105.4(10)
C9 N1 N2 113.0(9)
N3 N2 N1 103.6(9)
N2 N3 C1 115.4(10)
N2 N3 C16 117.2(9)
C1 N3 C16 127.4(9)
N5 N4 C20 110.6(9)
N5 N4 C27 119.4(9)
C20 N4 C27 129.6(10)
N6 N5 N4 105.3(8)
N5 N6 C19 112.8(9)
N5 N6 C34 119.0(10)
C19 N6 C34 128.1(9)
C38 N7 N8 106.4(10)
C38 N7 C45 135.0(11)
N8 N7 C45 118.6(10)
N9 N8 N7 104.0(8)
N8 N9 C37 116.5(9)
N8 N9 C52 118.3(9)
C37 N9 C52 125.2(10)
C56 N10 N11 109.4(9)
C56 N10 C63 131.8(10)
N11 N10 C63 117.8(9)
N12 N11 N10 101.6(9)
N11 N12 C55 119.1(10)
N11 N12 C70 115.9(9)
C55 N12 C70 125.0(9)
C2 C1 N3 98.3(9)
C2 C1 Pd1 129.8(9)
N3 C1 Pd1 131.5(8)
N1 C2 C1 117.1(12)
N1 C2 C3 120.4(11)
C1 C2 C3 122.5(10)
C8 C3 C4 118.6(11)
C8 C3 C2 123.6(11)
C4 C3 C2 117.9(10)
C3 C4 C5 119.6(11)
C3 C4 H4A 120.2
C5 C4 H4A 120.2
C6 C5 C4 117.0(13)
C6 C5 H5A 121.5
C4 C5 H5A 121.5
C5 C6 C7 122.8(13)
C5 C6 H6A 118.6
C7 C6 H6A 118.6
C8 C7 C6 116.7(14)
C8 C7 H7A 121.6
C6 C7 H7A 121.6
C3 C8 C7 125.3(14)
C3 C8 H8A 117.3
C7 C8 H8A 117.3
N1 C9 C10 112.3(11)
N1 C9 H9A 109.1
C10 C9 H9A 109.1
N1 C9 H9B 109.1
C10 C9 H9B 109.1
H9A C9 H9B 107.9
C11 C10 C15 113.6(10)
C11 C10 C9 120.6(12)
C15 C10 C9 125.7(11)
C10 C11 C12 123.2(12)
C10 C11 H11A 118.4
C12 C11 H11A 118.4
C13 C12 C11 119.6(10)
C13 C12 H12A 120.2
C11 C12 H12A 120.2
C14 C13 C12 119.2(12)
C14 C13 H13A 120.4
C12 C13 H13A 120.4
C15 C14 C13 119.8(15)
C15 C14 H14A 120.1
C13 C14 H14A 120.1
C14 C15 C10 124.5(12)
C14 C15 H15A 117.8
C10 C15 H15A 117.8
C17 C16 N3 111.4(12)
C17 C16 C18 115.5(12)
N3 C16 C18 109.4(9)
C17 C16 H16A 106.7
N3 C16 H16A 106.7
C18 C16 H16A 106.7
C16 C17 H17A 109.5
C16 C17 H17B 109.5
H17A C17 H17B 109.5
C16 C17 H17C 109.5
H17A C17 H17C 109.5
H17B C17 H17C 109.5
C16 C18 H18A 109.5
C16 C18 H18B 109.5
H18A C18 H18B 109.5
C16 C18 H18C 109.5
H18A C18 H18C 109.5
H18B C18 H18C 109.5
C20 C19 N6 102.1(9)
C20 C19 Pd1 137.9(9)
N6 C19 Pd1 120.0(8)
C19 C20 N4 109.1(11)
C19 C20 C21 128.1(11)
N4 C20 C21 122.8(11)
C22 C21 C26 118.3(12)
C22 C21 C20 121.6(11)
C26 C21 C20 118.7(11)
C21 C22 C23 121.0(12)
C21 C22 H22A 119.5
C23 C22 H22A 119.5
C24 C23 C22 119.2(12)
C24 C23 H23A 120.4
C22 C23 H23A 120.4
C23 C24 C25 120.0(12)
C23 C24 H24A 120.0
C25 C24 H24A 120.0
C26 C25 C24 120.7(13)
C26 C25 H25A 119.6
C24 C25 H25A 119.7
C25 C26 C21 120.3(12)
C25 C26 H26A 119.8
C21 C26 H26A 119.8
C28 C27 N4 109.3(9)
C28 C27 H27A 109.8
N4 C27 H27A 109.8
C28 C27 H27B 109.8
N4 C27 H27B 109.8
H27A C27 H27B 108.3
C33 C28 C29 115.4(10)
C33 C28 C27 122.5(11)
C29 C28 C27 122.0(10)
C30 C29 C28 121.0(11)
C30 C29 H29A 119.5
C28 C29 H29A 119.5
C29 C30 C31 119.3(11)
C29 C30 H30A 120.3
C31 C30 H30A 120.3
C30 C31 C32 122.6(10)
C30 C31 H31A 118.7
C32 C31 H31A 118.7
C33 C32 C31 113.6(11)
C33 C32 H32A 123.2
C31 C32 H32A 123.2
C32 C33 C28 128.1(12)
C32 C33 H33A 116.0
C28 C33 H33A 116.0
N6 C34 C35 111.7(11)
N6 C34 C36 110.7(9)
C35 C34 C36 113.2(11)
N6 C34 H34A 107.0
C35 C34 H34A 107.0
C36 C34 H34A 107.0
C34 C35 H35A 109.5
C34 C35 H35B 109.5
H35A C35 H35B 109.5
C34 C35 H35C 109.5
H35A C35 H35C 109.5
H35B C35 H35C 109.5
C34 C36 H36A 109.5
C34 C36 H36B 109.5
H36A C36 H36B 109.5
C34 C36 H36C 109.5
H36A C36 H36C 109.5
H36B C36 H36C 109.5
C38 C37 N9 99.5(10)
C38 C37 Pd2' 152.3(15)
N9 C37 Pd2' 108.2(15)
C38 C37 Pd2 136.9(9)
N9 C37 Pd2 123.5(9)
Pd2' C37 Pd2 15.5(11)
N7 C38 C37 113.5(11)
N7 C38 C39 120.7(11)
C37 C38 C39 125.7(11)
C44 C39 C40 118.5(11)
C44 C39 C38 119.7(12)
C40 C39 C38 121.2(11)
C41 C40 C39 120.3(13)
C41 C40 H40A 119.8
C39 C40 H40A 119.8
C40 C41 C42 120.1(14)
C40 C41 H41A 120.0
C42 C41 H41A 119.9
C43 C42 C41 119.7(12)
C43 C42 H42A 120.2
C41 C42 H42A 120.2
C42 C43 C44 121.1(13)
C42 C43 H43A 119.4
C44 C43 H43A 119.4
C39 C44 C43 120.1(13)
C39 C44 H44A 119.9
C43 C44 H44A 119.9
N7 C45 C46 114.3(10)
N7 C45 H45A 108.7
C46 C45 H45A 108.7
N7 C45 H45B 108.7
C46 C45 H45B 108.7
H45A C45 H45B 107.6
C47 C46 C51 121.3(12)
C47 C46 C45 118.2(11)
C51 C46 C45 120.4(11)
C46 C47 C48 121.6(12)
C46 C47 H47A 119.2
C48 C47 H47A 119.2
C47 C48 C49 119.4(12)
C47 C48 H48A 120.3
C49 C48 H48A 120.3
C50 C49 C48 116.8(11)
C50 C49 H49A 121.6
C48 C49 H49A 121.6
C51 C50 C49 121.1(12)
C51 C50 H50A 119.5
C49 C50 H50A 119.5
C50 C51 C46 119.7(12)
C50 C51 H51A 120.1
C46 C51 H51A 120.1
C54 C52 C53 115.6(11)
C54 C52 N9 108.5(11)
C53 C52 N9 108.3(11)
C54 C52 H52A 108.1
C53 C52 H52A 108.1
N9 C52 H52A 108.1
C52 C53 H53A 109.5
C52 C53 H53B 109.5
H53A C53 H53B 109.5
C52 C53 H53C 109.5
H53A C53 H53C 109.5
H53B C53 H53C 109.5
C52 C54 H54A 109.5
C52 C54 H54B 109.5
H54A C54 H54B 109.5
C52 C54 H54C 109.5
H54A C54 H54C 109.5
H54B C54 H54C 109.5
C56 C55 N12 99.7(9)
C56 C55 Pd2 127.2(8)
N12 C55 Pd2 132.9(8)
C56 C55 Pd2' 114.2(12)
N12 C55 Pd2' 145.7(12)
Pd2 C55 Pd2' 13.1(8)
N10 C56 C55 110.1(10)
N10 C56 C57 124.2(10)
C55 C56 C57 125.6(10)
C62 C57 C58 121.1(11)
C62 C57 C56 118.5(10)
C58 C57 C56 119.9(10)
C57 C58 C59 121.0(13)
C57 C58 H58A 119.5
C59 C58 H58A 119.5
C60 C59 C58 119.2(14)
C60 C59 H59A 120.4
C58 C59 H59A 120.4
C61 C60 C59 119.4(14)
C61 C60 H60A 120.3
C59 C60 H60A 120.3
C60 C61 C62 118.9(13)
C60 C61 H61A 120.6
C62 C61 H61A 120.6
C57 C62 C61 119.9(12)
C57 C62 H62A 120.1
C61 C62 H62A 120.1
N10 C63 C64 113.0(10)
N10 C63 H63A 109.0
C64 C63 H63A 109.0
N10 C63 H63B 109.0
C64 C63 H63B 109.0
H63A C63 H63B 107.8
C65 C64 C69 123.1(11)
C65 C64 C63 121.6(11)
C69 C64 C63 115.3(10)
C64 C65 C66 118.5(12)
C64 C65 H65A 120.7
C66 C65 H65A 120.7
C67 C66 C65 120.4(12)
C67 C66 H66A 119.8
C65 C66 H66A 119.8
C66 C67 C68 120.0(11)
C66 C67 H67A 120.0
C68 C67 H67A 120.0
C69 C68 C67 118.8(11)
C69 C68 H68A 120.6
C67 C68 H68A 120.6
C64 C69 C68 118.4(11)
C64 C69 H69A 120.8
C68 C69 H69A 120.8
C71 C70 N12 110.2(9)
C71 C70 C72 112.2(11)
N12 C70 C72 111.5(10)
C71 C70 H70A 107.6
N12 C70 H70A 107.6
C72 C70 H70A 107.6
C70 C71 H71A 109.5
C70 C71 H71B 109.5
H71A C71 H71B 109.5
C70 C71 H71C 109.5
H71A C71 H71C 109.5
H71B C71 H71C 109.5
C70 C72 H72A 109.5
C70 C72 H72B 109.5
H72A C72 H72B 109.5
C70 C72 H72C 109.5
H72A C72 H72C 109.5
H72B C72 H72C 109.5

loop_
_geom_bond_atom_site_label_1
_geom_bond_atom_site_label_2
_geom_bond_distance
Pd1 C19 2.001(10)
Pd1 C1 2.033(10)
Pd1 Cl1 2.330(3)
Pd1 Cl2 2.363(3)
Pd2 C37 2.014(12)
Pd2 C55 2.054(10)
Pd2 Cl4 2.319(3)
Pd2 Cl3 2.326(3)
Pd2' C37 1.935(16)
Pd2' C55 2.27(2)
N1 C2 1.309(15)
N1 C9 1.411(15)
N1 N2 1.426(15)
N2 N3 1.308(13)
N3 C1 1.418(14)
N3 C16 1.519(16)
N4 N5 1.345(14)
N4 C20 1.371(14)
N4 C27 1.517(13)
N5 N6 1.296(13)
N6 C19 1.444(15)
N6 C34 1.446(15)
N7 C38 1.330(15)
N7 N8 1.431(14)
N7 C45 1.451(17)
N8 N9 1.253(14)
N9 C37 1.419(14)
N9 C52 1.536(15)
N10 C56 1.337(15)
N10 N11 1.375(14)
N10 C63 1.466(16)
N11 N12 1.247(13)
N12 C55 1.367(13)
N12 C70 1.546(15)
C1 C2 1.334(17)
C2 C3 1.552(17)
C3 C8 1.297(17)
C3 C4 1.427(16)
C4 C5 1.435(16)
C4 H4A 0.9500
C5 C6 1.375(19)
C5 H5A 0.9500
C6 C7 1.39(2)
C6 H6A 0.9500
C7 C8 1.381(18)
C7 H7A 0.9500
C8 H8A 0.9500
C9 C10 1.470(16)
C9 H9A 0.9900
C9 H9B 0.9900
C10 C11 1.376(16)
C10 C15 1.432(18)
C11 C12 1.395(17)
C11 H11A 0.9500
C12 C13 1.385(19)
C12 H12A 0.9500
C13 C14 1.375(19)
C13 H13A 0.9500
C14 C15 1.339(19)
C14 H14A 0.9500
C15 H15A 0.9500
C16 C17 1.40(2)
C16 C18 1.539(17)
C16 H16A 1.0000
C17 H17A 0.9800
C17 H17B 0.9800
C17 H17C 0.9800
C18 H18A 0.9800
C18 H18B 0.9800
C18 H18C 0.9800
C19 C20 1.345(15)
C20 C21 1.453(17)
C21 C22 1.389(17)
C21 C26 1.414(18)
C22 C23 1.425(17)
C22 H22A 0.9500
C23 C24 1.382(19)
C23 H23A 0.9500
C24 C25 1.40(2)
C24 H24A 0.9500
C25 C26 1.386(18)
C25 H25A 0.9500
C26 H26A 0.9500
C27 C28 1.514(14)
C27 H27A 0.9900
C27 H27B 0.9900
C28 C33 1.381(16)
C28 C29 1.417(16)
C29 C30 1.383(16)
C29 H29A 0.9500
C30 C31 1.409(17)
C30 H30A 0.9500
C31 C32 1.410(15)
C31 H31A 0.9500
C32 C33 1.380(16)
C32 H32A 0.9500
C33 H33A 0.9500
C34 C35 1.477(17)
C34 C36 1.517(17)
C34 H34A 1.0000
C35 H35A 0.9800
C35 H35B 0.9800
C35 H35C 0.9800
C36 H36A 0.9800
C36 H36B 0.9800
C36 H36C 0.9800
C37 C38 1.344(17)
C38 C39 1.481(17)
C39 C44 1.384(18)
C39 C40 1.441(18)
C40 C41 1.385(17)
C40 H40A 0.9500
C41 C42 1.40(2)
C41 H41A 0.9500
C42 C43 1.38(2)
C42 H42A 0.9500
C43 C44 1.410(16)
C43 H43A 0.9500
C44 H44A 0.9500
C45 C46 1.541(17)
C45 H45A 0.9900
C45 H45B 0.9900
C46 C47 1.288(19)
C46 C51 1.416(16)
C47 C48 1.40(2)
C47 H47A 0.9500
C48 C49 1.448(17)
C48 H48A 0.9500
C49 C50 1.396(18)
C49 H49A 0.9500
C50 C51 1.364(16)
C50 H50A 0.9500
C51 H51A 0.9500
C52 C54 1.493(18)
C52 C53 1.502(18)
C52 H52A 1.0000
C53 H53A 0.9800
C53 H53B 0.9800
C53 H53C 0.9800
C54 H54A 0.9800
C54 H54B 0.9800
C54 H54C 0.9800
C55 C56 1.343(15)
C56 C57 1.545(15)
C57 C62 1.338(17)
C57 C58 1.346(16)
C58 C59 1.398(18)
C58 H58A 0.9500
C59 C60 1.40(2)
C59 H59A 0.9500
C60 C61 1.38(2)
C60 H60A 0.9500
C61 C62 1.442(18)
C61 H61A 0.9500
C62 H62A 0.9500
C63 C64 1.541(17)
C63 H63A 0.9900
C63 H63B 0.9900
C64 C65 1.346(16)
C64 C69 1.370(17)
C65 C66 1.422(17)
C65 H65A 0.9500
C66 C67 1.34(2)
C66 H66A 0.9500
C67 C68 1.417(18)
C67 H67A 0.9500
C68 C69 1.406(17)
C68 H68A 0.9500
C69 H69A 0.9500
C70 C71 1.500(17)
C70 C72 1.550(17)
C70 H70A 1.0000
C71 H71A 0.9800
C71 H71B 0.9800
C71 H71C 0.9800
C72 H72A 0.9800
C72 H72B 0.9800
C72 H72C 0.9800
